data_4068923
loop_
_publ_author_name
'Shi, Yujie'
'Li, Min'
'Hu, Qingping'
'Li, Xiaoyan'
'Sun, Hongjian'

_publ_section_title
;
 C&#x2212;Cl Bond Activation ofortho-Chlorinated Imine with Iron Complexes
 in Low Oxidation States
;
_journal_issue 7
_journal_name_full Organometallics
_journal_page_first 2206
_journal_paper_doi 10.1021/om801162u
_journal_volume 28
_journal_year 2009
_chemical_formula_sum 'C15 H25 Cl2 Fe N O P2'
_chemical_formula_weight 424.06
_chemical_name_systematic
; 
 ? 
;
_space_group_IT_number 33
_symmetry_cell_setting orthorhombic
_symmetry_space_group_name_Hall 'P 2c -2n'
_symmetry_space_group_name_H-M 'P n a 21'
_atom_sites_solution_hydrogens geom
_atom_sites_solution_primary direct
_atom_sites_solution_secondary difmap
_audit_creation_method SHELXL-97
_cell_angle_alpha 90.00
_cell_angle_beta 90.00
_cell_angle_gamma 90.00
_cell_formula_units_Z 16
_cell_length_a 30.994(6)
_cell_length_b 8.5930(17)
_cell_length_c 29.837(6)
_cell_measurement_temperature 293(2)
_cell_volume 7947(3)
_computing_cell_refinement 'Bruker XSCANS'
_computing_data_collection 'Bruker XSCANS'
_computing_data_reduction 'Bruker SHELXTL'
_computing_molecular_graphics 'Bruker SHELXTL'
_computing_publication_material 'Bruker SHELXTL'
_computing_structure_refinement 'SHELXL-97 (Sheldrick, 1997)'
_computing_structure_solution 'SHELXS-97 (Sheldrick, 1990)'
_diffrn_ambient_temperature 293(2)
_diffrn_measured_fraction_theta_full 0.994
_diffrn_measured_fraction_theta_max 0.994
_diffrn_measurement_device_type 'Bruker P4'
_diffrn_measurement_method '\w scans'
_diffrn_radiation_monochromator graphite
_diffrn_radiation_source 'fine-focus sealed tube'
_diffrn_radiation_type MoK\a
_diffrn_radiation_wavelength 0.71073
_diffrn_reflns_av_R_equivalents 0.0765
_diffrn_reflns_av_sigmaI/netI 0.0677
_diffrn_reflns_limit_h_max 39
_diffrn_reflns_limit_h_min -38
_diffrn_reflns_limit_k_max 11
_diffrn_reflns_limit_k_min -9
_diffrn_reflns_limit_l_max 31
_diffrn_reflns_limit_l_min -38
_diffrn_reflns_number 34481
_diffrn_reflns_theta_full 27.11
_diffrn_reflns_theta_max 27.11
_diffrn_reflns_theta_min 1.31
_exptl_absorpt_coefficient_mu 0.843
_exptl_absorpt_correction_type none
_exptl_crystal_density_diffrn 1.424
_exptl_crystal_density_method 'not measured'
_exptl_crystal_F_000 3575
_refine_diff_density_max 2.940
_refine_diff_density_min -1.138
_refine_diff_density_rms 0.171
_refine_ls_abs_structure_details 'Flack H D (1983), Acta Cryst. A39, 876-881'
_refine_ls_abs_structure_Flack 0.17(2)
_refine_ls_extinction_method none
_refine_ls_goodness_of_fit_ref 1.379
_refine_ls_hydrogen_treatment mixed
_refine_ls_matrix_type full
_refine_ls_number_parameters 793
_refine_ls_number_reflns 14372
_refine_ls_number_restraints 1
_refine_ls_restrained_S_all 1.379
_refine_ls_R_factor_all 0.0982
_refine_ls_R_factor_gt 0.0858
_refine_ls_shift/su_max 0.118
_refine_ls_shift/su_mean 0.003
_refine_ls_structure_factor_coef Fsqd
_refine_ls_weighting_details 'calc w=1/[\s^2^(Fo^2^)+(0.1000P)^2^+0.0000P] where P=(Fo^2^+2Fc^2^)/3'
_refine_ls_weighting_scheme calc
_refine_ls_wR_factor_gt 0.2074
_refine_ls_wR_factor_ref 0.2137
_reflns_number_gt 11537
_reflns_number_total 14372
_reflns_threshold_expression >2sigma(I)
_cod_data_source_file om801162u_si_005.cif
_cod_data_source_block sun50a
_cod_depositor_comments
;
The following automatic conversions were performed:

'_symmetry_cell_setting' value 'Orthorhombic' changed to
'orthorhombic' according to
/home/saulius/struct/CIF-dictionaries/cif_core.dic dictionary named
'cif_core.dic' version 2.4.2 from 2011-04-26.

Automatic conversion script
Id: cif_fix_values 1715 2011-07-08 13:25:40Z adriana 
;
_cod_original_sg_symbol_H-M Pna2(1)
_cod_original_formula_sum 'C20.63 H27.50 Cl1.38 Fe0.69 N0.69 O0.69 P1.38'
_cod_database_code 4068923

loop_
_symmetry_equiv_pos_as_xyz
'x, y, z'
'-x, -y, z+1/2'
'x+1/2, -y+1/2, z'
'-x+1/2, y+1/2, z+1/2'

loop_
_atom_site_label
_atom_site_type_symbol
_atom_site_fract_x
_atom_site_fract_y
_atom_site_fract_z
_atom_site_U_iso_or_equiv
_atom_site_adp_type
_atom_site_occupancy
_atom_site_symmetry_multiplicity
_atom_site_calc_flag
Fe1 Fe 0.33972(4) 0.34754(16) 0.47887(5) 0.0370(3) Uani 1 1 d
Fe2 Fe 0.90001(4) -0.32592(15) 0.77926(5) 0.0352(3) Uani 1 1 d
Fe3 Fe 0.56751(3) 0.78716(15) 0.52281(4) 0.0330(3) Uani 1 1 d
Fe4 Fe 0.17524(3) 0.30685(14) 0.73554(5) 0.0327(3) Uani 1 1 d
P1 P 0.33257(7) 0.4956(3) 0.54150(10) 0.0430(6) Uani 1 1 d
P2 P 0.34641(7) 0.1902(3) 0.41966(9) 0.0383(5) Uani 1 1 d
P3 P 0.91033(7) -0.4763(3) 0.71749(9) 0.0383(5) Uani 1 1 d
P4 P 0.88920(8) -0.1789(3) 0.84056(9) 0.0411(5) Uani 1 1 d
P5 P 0.51471(6) 0.9659(3) 0.51805(9) 0.0367(5) Uani 1 1 d
P6 P 0.62155(6) 0.6189(3) 0.53623(9) 0.0362(5) Uani 1 1 d
P7 P 0.22939(6) 0.4818(3) 0.73907(9) 0.0357(5) Uani 1 1 d
P8 P 0.11976(7) 0.1447(3) 0.72307(9) 0.0373(5) Uani 1 1 d
Cl1 Cl 0.41430(7) 0.3246(3) 0.49723(10) 0.0477(6) Uani 1 1 d
Cl2 Cl 0.22789(7) 0.7597(3) 0.39752(9) 0.0424(5) Uani 1 1 d
Cl3 Cl 1.02013(7) -0.7012(3) 0.86242(10) 0.0498(6) Uani 1 1 d
Cl4 Cl 0.82573(7) -0.3270(3) 0.75946(9) 0.0437(5) Uani 1 1 d
Cl5 Cl 0.45632(7) 0.4326(3) 0.62490(9) 0.0456(5) Uani 1 1 d
Cl6 Cl 0.58805(7) 0.8149(3) 0.44566(10) 0.0483(6) Uani 1 1 d
Cl7 Cl 0.28618(7) -0.0520(3) 0.63387(9) 0.0446(5) Uani 1 1 d
Cl8 Cl 0.15585(8) 0.3433(3) 0.81284(12) 0.0587(7) Uani 1 1 d
O1 O 0.3222(2) 0.0680(11) 0.5265(3) 0.058(2) Uani 1 1 d
O2 O 0.9153(3) -0.0406(8) 0.7276(3) 0.0541(19) Uani 1 1 d
O3 O 0.6223(3) 1.0240(12) 0.5472(3) 0.060(2) Uani 1 1 d
O4 O 0.1243(5) 0.5423(16) 0.7129(7) 0.072(5) Uani 1 1 d
C1 C 0.3288(3) 0.1774(12) 0.5096(4) 0.041(2) Uani 1 1 d
C2 C 0.2793(3) 0.3899(11) 0.4629(3) 0.0367(19) Uani 1 1 d
C3 C 0.2752(3) 0.5294(12) 0.4367(4) 0.041(2) Uani 1 1 d
C4 C 0.2336(3) 0.5857(12) 0.4269(4) 0.042(2) Uani 1 1 d
C5 C 0.1970(3) 0.5110(12) 0.4405(3) 0.043(2) Uani 1 1 d
C6 C 0.2011(3) 0.3679(11) 0.4630(3) 0.039(2) Uani 1 1 d
C7 C 0.2417(2) 0.3087(11) 0.4753(3) 0.040(2) Uani 1 1 d
C8 C 0.3145(3) 0.6010(13) 0.4239(4) 0.046(2) Uani 1 1 d
C9 C 0.3912(3) 0.6036(12) 0.4274(4) 0.044(2) Uani 1 1 d
C10 C 0.3418(3) 0.3902(16) 0.5944(4) 0.057(3) Uani 1 1 d
C11 C 0.2808(3) 0.5916(14) 0.5512(5) 0.061(3) Uani 1 1 d
C12 C 0.3703(3) 0.6559(13) 0.5463(5) 0.055(3) Uani 1 1 d
C13 C 0.3889(4) 0.0467(14) 0.4230(4) 0.056(3) Uani 1 1 d
C14 C 0.3561(4) 0.2779(14) 0.3650(4) 0.053(3) Uani 1 1 d
C15 C 0.2992(3) 0.0726(16) 0.4085(4) 0.060(3) Uani 1 1 d
C16 C 0.9599(3) -0.3470(11) 0.7957(3) 0.038(2) Uani 1 1 d
C17 C 0.9971(3) -0.2527(12) 0.7848(4) 0.041(2) Uani 1 1 d
C18 C 1.0390(3) -0.3020(14) 0.7954(4) 0.051(3) Uani 1 1 d
C19 C 1.0463(3) -0.4452(14) 0.8177(4) 0.048(2) Uani 1 1 d
C20 C 1.0111(3) -0.5292(12) 0.8319(3) 0.041(2) Uani 1 1 d
C21 C 0.9685(2) -0.4846(11) 0.8207(3) 0.0361(19) Uani 1 1 d
C22 C 0.9304(3) -0.5731(11) 0.8331(3) 0.0372(19) Uani 1 1 d
C23 C 0.8543(3) -0.5958(12) 0.8302(4) 0.044(2) Uani 1 1 d
C24 C 0.9081(3) -0.1547(12) 0.7475(4) 0.045(2) Uani 1 1 d
C25 C 0.8746(3) -0.6454(13) 0.7122(4) 0.047(2) Uani 1 1 d
C26 C 0.9628(3) -0.5678(14) 0.7100(4) 0.053(3) Uani 1 1 d
C27 C 0.9016(3) -0.3738(14) 0.6646(4) 0.048(2) Uani 1 1 d
C28 C 0.9051(4) -0.2591(13) 0.8939(4) 0.052(2) Uani 1 1 d
C29 C 0.9196(5) 0.0080(16) 0.8397(6) 0.085(5) Uani 1 1 d
C30 C 0.8332(4) -0.119(2) 0.8530(5) 0.081(5) Uani 1 1 d
C31 C 0.5469(3) 0.7424(10) 0.5836(3) 0.0340(18) Uani 1 1 d
C32 C 0.5584(3) 0.8099(11) 0.6249(4) 0.039(2) Uani 1 1 d
C33 C 0.5382(3) 0.7639(14) 0.6654(4) 0.045(2) Uani 1 1 d
C34 C 0.5072(3) 0.6462(12) 0.6657(4) 0.040(2) Uani 1 1 d
C35 C 0.4955(3) 0.5778(11) 0.6252(3) 0.038(2) Uani 1 1 d
C36 C 0.5157(2) 0.6259(10) 0.5844(3) 0.0347(19) Uani 1 1 d
C37 C 0.5039(3) 0.5586(11) 0.5406(4) 0.043(2) Uani 1 1 d
C38 C 0.5165(3) 0.5583(12) 0.4625(4) 0.042(2) Uani 1 1 d
C39 C 0.5116(3) 1.1052(11) 0.5644(4) 0.044(2) Uani 1 1 d
C40 C 0.5168(3) 1.0911(13) 0.4692(4) 0.049(3) Uani 1 1 d
C41 C 0.4590(3) 0.8964(12) 0.5162(4) 0.050(3) Uani 1 1 d
C42 C 0.6061(3) 0.4156(12) 0.5415(4) 0.050(3) Uani 1 1 d
C43 C 0.6508(3) 0.6506(14) 0.5888(5) 0.058(3) Uani 1 1 d
C44 C 0.6652(3) 0.6083(14) 0.4952(4) 0.054(3) Uani 1 1 d
C45 C 0.6038(3) 0.9376(18) 0.5397(4) 0.052(3) Uani 1 1 d
C46 C 0.1958(3) 0.2587(11) 0.6754(4) 0.038(2) Uani 1 1 d
C47 C 0.1844(3) 0.3282(11) 0.6335(3) 0.039(2) Uani 1 1 d
C48 C 0.2050(3) 0.2778(12) 0.5935(3) 0.039(2) Uani 1 1 d
C49 C 0.2353(3) 0.1631(11) 0.5938(3) 0.038(2) Uani 1 1 d
C50 C 0.2463(2) 0.0937(11) 0.6339(3) 0.0342(19) Uani 1 1 d
C51 C 0.2271(2) 0.1401(11) 0.6738(3) 0.0332(19) Uani 1 1 d
C52 C 0.2366(2) 0.0741(11) 0.7165(3) 0.0355(19) Uani 1 1 d
C53 C 0.2240(3) 0.0725(12) 0.7960(3) 0.041(2) Uani 1 1 d
C54 C 0.2252(3) 0.6215(13) 0.7844(5) 0.057(3) Uani 1 1 d
C55 C 0.2356(4) 0.6087(14) 0.6900(5) 0.059(3) Uani 1 1 d
C56 C 0.2840(3) 0.4067(13) 0.7449(5) 0.057(3) Uani 1 1 d
C57 C 0.1342(3) -0.0600(13) 0.7189(4) 0.050(3) Uani 1 1 d
C58 C 0.0904(3) 0.1768(15) 0.6700(4) 0.059(3) Uani 1 1 d
C59 C 0.0757(3) 0.1477(15) 0.7640(5) 0.065(4) Uani 1 1 d
C60 C 0.1359(6) 0.480(2) 0.7143(7) 0.051(5) Uani 1 1 d
N1 N 0.3493(2) 0.5358(9) 0.4408(3) 0.0398(18) Uani 1 1 d
N2 N 0.8944(2) -0.5187(9) 0.8176(3) 0.0360(17) Uani 1 1 d
N3 N 0.5264(2) 0.6160(9) 0.5076(3) 0.0363(17) Uani 1 1 d
N4 N 0.2152(2) 0.1328(9) 0.7510(3) 0.0349(16) Uani 1 1 d

loop_
_atom_site_aniso_label
_atom_site_aniso_U_11
_atom_site_aniso_U_22
_atom_site_aniso_U_33
_atom_site_aniso_U_23
_atom_site_aniso_U_13
_atom_site_aniso_U_12
Fe1 0.0303(5) 0.0395(7) 0.0411(8) -0.0017(6) -0.0012(5) -0.0018(5)
Fe2 0.0319(5) 0.0355(7) 0.0382(7) -0.0001(6) -0.0003(5) -0.0006(4)
Fe3 0.0302(5) 0.0345(6) 0.0344(7) 0.0008(6) -0.0011(4) -0.0011(4)
Fe4 0.0292(5) 0.0311(6) 0.0377(7) -0.0004(6) -0.0009(5) -0.0009(4)
P1 0.0353(10) 0.0470(14) 0.0466(15) -0.0054(12) -0.0022(10) -0.0056(9)
P2 0.0370(10) 0.0348(12) 0.0430(14) 0.0003(11) 0.0008(9) -0.0003(8)
P3 0.0345(10) 0.0395(12) 0.0409(13) -0.0031(11) 0.0022(9) -0.0040(8)
P4 0.0486(12) 0.0371(13) 0.0375(14) -0.0024(11) -0.0044(10) 0.0058(9)
P5 0.0282(9) 0.0344(11) 0.0473(15) 0.0007(11) 0.0006(9) 0.0000(8)
P6 0.0309(9) 0.0369(12) 0.0409(14) 0.0005(11) -0.0006(9) 0.0029(8)
P7 0.0313(9) 0.0327(11) 0.0430(14) -0.0003(11) 0.0010(9) -0.0009(8)
P8 0.0339(10) 0.0370(12) 0.0410(14) -0.0023(11) -0.0007(9) -0.0042(8)
Cl1 0.0355(10) 0.0477(13) 0.0600(16) -0.0008(12) -0.0037(10) -0.0008(9)
Cl2 0.0460(10) 0.0418(12) 0.0395(13) 0.0013(10) -0.0018(8) 0.0054(9)
Cl3 0.0418(11) 0.0548(15) 0.0529(16) 0.0087(13) 0.0033(9) 0.0097(9)
Cl4 0.0334(9) 0.0469(13) 0.0508(14) -0.0027(11) -0.0022(8) 0.0015(8)
Cl5 0.0444(11) 0.0471(13) 0.0453(14) 0.0019(11) 0.0063(9) -0.0065(9)
Cl6 0.0387(10) 0.0488(14) 0.0574(16) -0.0003(12) -0.0026(10) -0.0021(9)
Cl7 0.0418(10) 0.0458(13) 0.0462(14) -0.0006(11) 0.0052(9) 0.0089(9)
Cl8 0.0439(12) 0.0568(16) 0.075(2) -0.0027(15) 0.0049(12) -0.0017(10)
O1 0.044(3) 0.080(6) 0.049(5) -0.019(5) 0.000(3) 0.003(4)
O2 0.080(5) 0.029(4) 0.053(5) 0.001(4) -0.005(4) 0.004(3)
O3 0.042(4) 0.084(7) 0.055(5) 0.022(5) 0.006(4) 0.024(4)
O4 0.075(9) 0.075(10) 0.066(7) -0.039(8) 0.020(6) -0.043(7)
C1 0.041(4) 0.039(5) 0.044(6) -0.008(5) 0.002(4) -0.001(4)
C2 0.035(4) 0.041(5) 0.034(5) -0.003(4) 0.002(3) -0.003(3)
C3 0.031(4) 0.048(5) 0.045(6) -0.008(5) -0.004(3) 0.005(3)
C4 0.030(4) 0.042(5) 0.054(6) 0.002(5) -0.006(4) 0.008(3)
C5 0.039(4) 0.052(6) 0.038(5) -0.003(5) -0.005(4) 0.000(4)
C6 0.037(4) 0.043(5) 0.037(5) -0.002(4) -0.001(3) -0.002(3)
C7 0.026(3) 0.050(6) 0.043(5) -0.008(5) 0.000(3) -0.004(3)
C8 0.027(4) 0.054(6) 0.056(6) -0.014(5) 0.003(4) 0.001(4)
C9 0.028(4) 0.040(5) 0.064(7) 0.004(5) 0.004(4) -0.006(3)
C10 0.056(6) 0.064(7) 0.050(7) 0.000(6) 0.002(5) -0.018(5)
C11 0.049(5) 0.053(7) 0.080(9) -0.015(6) 0.008(5) -0.004(5)
C12 0.041(5) 0.050(6) 0.076(8) -0.012(6) -0.004(5) -0.013(4)
C13 0.072(6) 0.052(6) 0.044(6) -0.011(5) 0.000(5) 0.026(5)
C14 0.070(6) 0.058(7) 0.032(6) 0.007(5) 0.003(4) 0.006(5)
C15 0.058(6) 0.075(8) 0.046(6) -0.013(6) 0.002(5) -0.008(5)
C16 0.037(4) 0.039(5) 0.038(5) 0.000(4) 0.008(3) -0.001(3)
C17 0.038(4) 0.043(5) 0.043(6) 0.005(4) 0.000(4) -0.004(4)
C18 0.040(5) 0.070(8) 0.043(6) 0.006(5) 0.000(4) -0.003(4)
C19 0.030(4) 0.067(7) 0.048(6) 0.008(6) 0.001(4) -0.005(4)
C20 0.040(4) 0.041(5) 0.042(6) -0.002(4) 0.002(4) 0.006(4)
C21 0.028(3) 0.039(5) 0.042(5) 0.000(4) 0.004(3) -0.007(3)
C22 0.038(4) 0.037(5) 0.037(5) 0.008(4) 0.001(3) -0.002(3)
C23 0.037(4) 0.041(5) 0.055(6) 0.007(5) 0.003(4) -0.010(4)
C24 0.037(4) 0.044(6) 0.056(7) -0.019(5) 0.004(4) 0.012(4)
C25 0.045(5) 0.050(6) 0.045(6) 0.001(5) 0.002(4) -0.007(4)
C26 0.037(4) 0.064(7) 0.057(7) -0.017(6) -0.001(4) 0.010(4)
C27 0.058(5) 0.049(6) 0.038(6) 0.011(5) -0.007(4) -0.008(4)
C28 0.080(6) 0.039(6) 0.037(6) 0.006(5) -0.004(5) 0.006(5)
C29 0.120(11) 0.052(8) 0.083(11) -0.019(8) 0.034(9) -0.031(8)
C30 0.077(8) 0.100(11) 0.067(9) -0.035(8) -0.016(6) 0.047(8)
C31 0.044(4) 0.026(4) 0.031(5) 0.003(4) -0.002(3) 0.002(3)
C32 0.040(4) 0.034(5) 0.043(6) -0.001(4) 0.003(4) 0.003(3)
C33 0.038(4) 0.062(7) 0.034(6) 0.001(5) -0.001(3) 0.003(4)
C34 0.037(4) 0.042(5) 0.041(6) 0.002(4) 0.002(3) 0.001(3)
C35 0.036(4) 0.043(5) 0.034(5) 0.010(4) 0.003(3) 0.000(3)
C36 0.032(4) 0.031(4) 0.041(5) -0.003(4) 0.003(3) 0.004(3)
C37 0.032(4) 0.034(5) 0.063(7) 0.012(5) 0.011(4) 0.010(3)
C38 0.042(4) 0.041(5) 0.042(6) -0.005(4) -0.007(4) -0.008(4)
C39 0.045(5) 0.031(5) 0.056(7) -0.006(5) 0.002(4) 0.005(4)
C40 0.047(5) 0.050(6) 0.050(6) 0.018(5) 0.006(4) 0.016(4)
C41 0.029(4) 0.043(5) 0.078(8) -0.007(6) -0.005(4) 0.005(3)
C42 0.048(5) 0.031(5) 0.072(8) 0.008(5) -0.001(5) 0.001(4)
C43 0.053(6) 0.048(6) 0.073(9) 0.000(6) -0.019(5) 0.018(5)
C44 0.047(5) 0.053(6) 0.063(7) 0.014(6) 0.009(5) 0.014(4)
C45 0.026(4) 0.103(10) 0.026(5) 0.021(6) 0.005(4) 0.022(5)
C46 0.036(4) 0.030(4) 0.048(6) 0.000(4) -0.003(3) 0.002(3)
C47 0.040(4) 0.039(5) 0.037(5) 0.002(4) 0.004(4) -0.007(3)
C48 0.034(4) 0.047(5) 0.036(5) -0.003(4) -0.001(3) -0.004(4)
C49 0.039(4) 0.042(5) 0.032(5) 0.000(4) -0.002(3) -0.015(4)
C50 0.027(3) 0.036(4) 0.040(5) -0.003(4) 0.000(3) -0.004(3)
C51 0.032(4) 0.038(5) 0.029(5) -0.008(4) -0.001(3) -0.007(3)
C52 0.033(4) 0.036(5) 0.038(5) -0.007(4) 0.001(3) 0.002(3)
C53 0.046(5) 0.040(5) 0.037(5) 0.005(4) 0.002(4) 0.001(4)
C54 0.050(5) 0.046(6) 0.075(9) -0.023(6) 0.019(5) -0.011(4)
C55 0.064(6) 0.048(6) 0.066(8) 0.023(6) -0.012(5) -0.014(5)
C56 0.029(4) 0.044(6) 0.098(10) -0.020(6) 0.000(5) 0.003(4)
C57 0.052(5) 0.042(6) 0.057(7) -0.010(5) -0.009(5) 0.002(4)
C58 0.041(5) 0.075(8) 0.060(8) 0.010(6) -0.018(4) -0.016(5)
C59 0.036(5) 0.065(7) 0.094(10) -0.009(7) 0.018(5) -0.025(5)
C60 0.058(9) 0.059(11) 0.035(7) -0.028(8) 0.017(6) -0.042(8)
N1 0.033(3) 0.039(4) 0.047(5) -0.001(4) -0.001(3) -0.004(3)
N2 0.028(3) 0.032(4) 0.048(5) -0.003(4) 0.006(3) 0.003(3)
N3 0.026(3) 0.044(4) 0.039(5) -0.003(4) 0.003(3) -0.005(3)
N4 0.035(3) 0.033(4) 0.036(4) -0.002(3) -0.004(3) 0.000(3)

loop_
_atom_type_symbol
_atom_type_description
_atom_type_scat_dispersion_real
_atom_type_scat_dispersion_imag
_atom_type_scat_source
C C 0.0033 0.0016 'International Tables Vol C Tables 4.2.6.8 and 6.1.1.4'
H H 0.0000 0.0000 'International Tables Vol C Tables 4.2.6.8 and 6.1.1.4'
N N 0.0061 0.0033 'International Tables Vol C Tables 4.2.6.8 and 6.1.1.4'
O O 0.0106 0.0060 'International Tables Vol C Tables 4.2.6.8 and 6.1.1.4'
P P 0.1023 0.0942 'International Tables Vol C Tables 4.2.6.8 and 6.1.1.4'
Cl Cl 0.1484 0.1585 'International Tables Vol C Tables 4.2.6.8 and 6.1.1.4'
Fe Fe 0.3463 0.8444 'International Tables Vol C Tables 4.2.6.8 and 6.1.1.4'

loop_
_geom_angle_atom_site_label_1
_geom_angle_atom_site_label_2
_geom_angle_atom_site_label_3
_geom_angle
C1 Fe1 C2 95.6(4)
C1 Fe1 N1 176.2(4)
C2 Fe1 N1 81.7(3)
C1 Fe1 P2 85.8(3)
C2 Fe1 P2 90.5(3)
N1 Fe1 P2 91.5(3)
C1 Fe1 P1 91.0(3)
C2 Fe1 P1 90.1(3)
N1 Fe1 P1 91.7(3)
P2 Fe1 P1 176.82(12)
C1 Fe1 Cl1 89.8(3)
C2 Fe1 Cl1 174.0(3)
N1 Fe1 Cl1 93.0(2)
P2 Fe1 Cl1 92.39(10)
P1 Fe1 Cl1 87.23(10)
C24 Fe2 C16 94.4(4)
C24 Fe2 N2 176.3(4)
C16 Fe2 N2 82.1(3)
C24 Fe2 P4 89.4(3)
C16 Fe2 P4 89.4(3)
N2 Fe2 P4 89.3(2)
C24 Fe2 P3 91.1(3)
C16 Fe2 P3 91.0(3)
N2 Fe2 P3 90.3(2)
P4 Fe2 P3 179.38(11)
C24 Fe2 Cl4 90.5(3)
C16 Fe2 Cl4 174.4(3)
N2 Fe2 Cl4 93.1(2)
P4 Fe2 Cl4 93.44(10)
P3 Fe2 Cl4 86.14(9)
C45 Fe3 C31 94.9(4)
C45 Fe3 N3 176.7(4)
C31 Fe3 N3 81.8(3)
C45 Fe3 P6 86.9(3)
C31 Fe3 P6 87.2(3)
N3 Fe3 P6 92.4(2)
C45 Fe3 P5 89.0(3)
C31 Fe3 P5 87.4(3)
N3 Fe3 P5 91.4(2)
P6 Fe3 P5 172.95(12)
C45 Fe3 Cl6 91.8(3)
C31 Fe3 Cl6 173.2(3)
N3 Fe3 Cl6 91.4(2)
P6 Fe3 Cl6 92.13(10)
P5 Fe3 Cl6 93.70(10)
C46 Fe4 N4 81.4(3)
C46 Fe4 C60 93.7(6)
N4 Fe4 C60 175.1(6)
C46 Fe4 P8 88.0(3)
N4 Fe4 P8 92.8(2)
C60 Fe4 P8 86.7(5)
C46 Fe4 P7 86.6(3)
N4 Fe4 P7 91.5(2)
C60 Fe4 P7 88.4(5)
P8 Fe4 P7 172.58(12)
C46 Fe4 Cl8 173.2(3)
N4 Fe4 Cl8 91.8(2)
C60 Fe4 Cl8 93.1(6)
P8 Fe4 Cl8 92.77(10)
P7 Fe4 Cl8 93.12(10)
C12 P1 C11 102.2(5)
C12 P1 C10 101.9(6)
C11 P1 C10 102.8(6)
C12 P1 Fe1 115.3(4)
C11 P1 Fe1 118.0(4)
C10 P1 Fe1 114.5(4)
C13 P2 C15 102.6(6)
C13 P2 C14 102.2(5)
C15 P2 C14 101.5(6)
C13 P2 Fe1 115.9(4)
C15 P2 Fe1 114.1(4)
C14 P2 Fe1 118.2(4)
C26 P3 C27 103.5(5)
C26 P3 C25 100.8(5)
C27 P3 C25 102.6(5)
C26 P3 Fe2 118.1(4)
C27 P3 Fe2 113.9(4)
C25 P3 Fe2 115.7(4)
C28 P4 C30 100.7(6)
C28 P4 C29 101.8(7)
C30 P4 C29 103.7(8)
C28 P4 Fe2 117.6(4)
C30 P4 Fe2 117.3(4)
C29 P4 Fe2 113.4(5)
C40 P5 C41 101.8(5)
C40 P5 C39 102.8(5)
C41 P5 C39 100.7(5)
C40 P5 Fe3 115.5(3)
C41 P5 Fe3 117.8(3)
C39 P5 Fe3 115.9(3)
C42 P6 C44 101.8(5)
C42 P6 C43 101.5(6)
C44 P6 C43 102.4(6)
C42 P6 Fe3 115.9(3)
C44 P6 Fe3 117.7(4)
C43 P6 Fe3 115.2(4)
C54 P7 C56 103.3(5)
C54 P7 C55 102.0(6)
C56 P7 C55 101.0(6)
C54 P7 Fe4 115.1(3)
C56 P7 Fe4 117.4(4)
C55 P7 Fe4 115.9(4)
C57 P8 C59 104.0(6)
C57 P8 C58 101.9(6)
C59 P8 C58 101.7(6)
C57 P8 Fe4 115.1(3)
C59 P8 Fe4 116.9(4)
C58 P8 Fe4 115.2(4)
O1 C1 Fe1 176.1(10)
C7 C2 C3 119.1(8)
C7 C2 Fe1 129.2(7)
C3 C2 Fe1 111.6(6)
C4 C3 C8 125.7(10)
C4 C3 C2 118.5(8)
C8 C3 C2 115.8(8)
C5 C4 C3 122.7(9)
C5 C4 Cl2 118.0(6)
C3 C4 Cl2 119.4(7)
C4 C5 C6 118.5(8)
C5 C6 C7 121.4(8)
C2 C7 C6 119.5(9)
N1 C8 C3 114.6(10)
C21 C16 C17 115.7(8)
C21 C16 Fe2 113.1(6)
C17 C16 Fe2 131.1(7)
C18 C17 C16 121.3(10)
C17 C18 C19 121.1(9)
C20 C19 C18 118.2(8)
C19 C20 C21 121.8(9)
C19 C20 Cl3 118.2(7)
C21 C20 Cl3 120.0(7)
C20 C21 C16 121.6(8)
C20 C21 C22 123.9(9)
C16 C21 C22 114.5(7)
N2 C22 C21 115.0(8)
O2 C24 Fe2 176.8(9)
C36 C31 C32 117.2(8)
C36 C31 Fe3 112.5(7)
C32 C31 Fe3 130.3(7)
C31 C32 C33 121.3(9)
C34 C33 C32 120.8(10)
C35 C34 C33 118.7(9)
C34 C35 C36 120.1(8)
C34 C35 Cl5 119.3(7)
C36 C35 Cl5 120.6(7)
C31 C36 C35 121.8(9)
C31 C36 C37 116.0(8)
C35 C36 C37 122.2(8)
N3 C37 C36 112.9(8)
O3 C45 Fe3 175.6(12)
C51 C46 C47 116.3(9)
C51 C46 Fe4 114.2(7)
C47 C46 Fe4 129.5(7)
C48 C47 C46 119.8(8)
C49 C48 C47 121.7(9)
C48 C49 C50 119.2(9)
C49 C50 C51 120.9(8)
C49 C50 Cl7 118.7(7)
C51 C50 Cl7 120.4(7)
C50 C51 C46 122.1(9)
C50 C51 C52 124.2(8)
C46 C51 C52 113.7(8)
N4 C52 C51 116.0(8)
O4 C60 Fe4 164(4)
C8 N1 C9 116.7(8)
C8 N1 Fe1 116.1(6)
C9 N1 Fe1 127.1(6)
C22 N2 C23 118.7(8)
C22 N2 Fe2 115.0(6)
C23 N2 Fe2 126.2(6)
C37 N3 C38 117.0(8)
C37 N3 Fe3 116.7(7)
C38 N3 Fe3 126.1(6)
C52 N4 C53 119.0(7)
C52 N4 Fe4 114.6(6)
C53 N4 Fe4 126.3(6)

loop_
_geom_bond_atom_site_label_1
_geom_bond_atom_site_label_2
_geom_bond_distance
Fe1 C1 1.759(12)
Fe1 C2 1.967(8)
Fe1 N1 1.999(8)
Fe1 P2 2.234(3)
Fe1 P1 2.272(3)
Fe1 Cl1 2.384(2)
Fe2 C24 1.767(12)
Fe2 C16 1.929(9)
Fe2 N2 2.021(8)
Fe2 P4 2.248(3)
Fe2 P3 2.274(3)
Fe2 Cl4 2.377(2)
Fe3 C45 1.787(16)
Fe3 C31 1.962(9)
Fe3 N3 1.999(7)
Fe3 P6 2.248(2)
Fe3 P5 2.249(2)
Fe3 Cl6 2.400(3)
Fe4 C46 1.949(11)
Fe4 N4 1.995(7)
Fe4 C60 2.03(2)
Fe4 P8 2.244(2)
Fe4 P7 2.255(2)
Fe4 Cl8 2.404(4)
P1 C12 1.812(10)
P1 C11 1.828(11)
P1 C10 1.843(13)
P2 C13 1.808(10)
P2 C15 1.809(11)
P2 C14 1.820(12)
P3 C26 1.820(9)
P3 C27 1.826(11)
P3 C25 1.835(10)
P4 C28 1.804(12)
P4 C30 1.847(12)
P4 C29 1.862(13)
P5 C40 1.813(11)
P5 C41 1.829(9)
P5 C39 1.832(11)
P6 C42 1.818(10)
P6 C44 1.826(11)
P6 C43 1.832(13)
P7 C54 1.812(12)
P7 C56 1.820(9)
P7 C55 1.835(12)
P8 C57 1.819(11)
P8 C59 1.831(11)
P8 C58 1.846(12)
Cl2 C4 1.742(10)
Cl3 C20 1.759(11)
Cl5 C35 1.740(9)
Cl7 C50 1.759(9)
O1 C1 1.086(13)
O2 C24 1.169(14)
O3 C45 0.964(15)
O4 C60 0.64(2)
C2 C7 1.405(12)
C2 C3 1.438(14)
C3 C4 1.410(11)
C3 C8 1.415(13)
C4 C5 1.364(13)
C5 C6 1.408(14)
C6 C7 1.408(12)
C8 N1 1.318(12)
C9 N1 1.478(10)
C16 C21 1.424(13)
C16 C17 1.446(12)
C17 C18 1.401(13)
C18 C19 1.418(16)
C19 C20 1.376(13)
C20 C21 1.412(12)
C21 C22 1.453(11)
C22 N2 1.295(11)
C23 N2 1.458(10)
C31 C36 1.392(12)
C31 C32 1.406(14)
C32 C33 1.416(15)
C33 C34 1.395(14)
C34 C35 1.392(15)
C35 C36 1.430(13)
C36 C37 1.476(15)
C37 N3 1.301(12)
C38 N3 1.468(12)
C46 C51 1.408(12)
C46 C47 1.428(14)
C47 C48 1.421(14)
C48 C49 1.362(14)
C49 C50 1.381(13)
C50 C51 1.389(13)
C51 C52 1.424(13)
C52 N4 1.325(12)
C53 N4 1.466(13)
